data_7247399
loop_
_publ_author_name
'Chamberlain, Thomas W.'
Yasmine,
'Coulthard, Claire T.'
'Clarkson, Guy J.'
'Degirmenci, Volkan'
'Krisnandi, Yuni K.'
'Walton, Richard I.'

_publ_section_title
;
 Optimised synthesis and further structural diversity of ytterbium
 benzene-1,4-dicarboxylate MOFs
;
_journal_issue 40
_journal_name_full CrystEngComm
_journal_page_first 5629
_journal_page_last 5640
_journal_paper_doi 10.1039/D3CE00865G
_journal_volume 25
_journal_year 2023
_chemical_formula_moiety 'C12 H12 O9 Yb'
_chemical_formula_sum 'C12 H12 O9 Yb'
_chemical_formula_weight 473.26
_space_group_crystal_system triclinic
_space_group_IT_number 2
_space_group_name_Hall '-P 1'
_space_group_name_H-M_alt 'P -1'
_atom_sites_solution_hydrogens mixed
_atom_sites_solution_primary dual
_audit_creation_date 2021-05-05
_audit_creation_method
;
Olex2 1.3-ac4
(compiled 2020.11.27 svn.r5f609507 for Rigaku Oxford Diffraction, GUI svn.r6214)
;
_audit_update_record
;
2023-07-10 deposited with the CCDC.	2023-09-14 downloaded from the CCDC.
;
_cell_angle_alpha 68.823(4)
_cell_angle_beta 70.748(3)
_cell_angle_gamma 74.995(3)
_cell_formula_units_Z 2
_cell_length_a 7.7973(3)
_cell_length_b 9.4775(4)
_cell_length_c 10.6851(4)
_cell_measurement_reflns_used 21841
_cell_measurement_temperature 100(2)
_cell_measurement_theta_max 33.0850
_cell_measurement_theta_min 2.8060
_cell_volume 686.30(5)
_computing_cell_refinement 'CrysAlisPro 1.171.41.107a (Rigaku OD, 2021)'
_computing_data_collection 'CrysAlisPro 1.171.41.107a (Rigaku OD, 2021)'
_computing_data_reduction 'CrysAlisPro 1.171.41.107a (Rigaku OD, 2021)'
_computing_molecular_graphics 'Olex2 1.3-ac4 (Dolomanov et al., 2009)'
_computing_publication_material 'Olex2 1.3-ac4 (Dolomanov et al., 2009)'
_computing_structure_refinement 'SHELXL 2018/3 (Sheldrick, 2015)'
_computing_structure_solution 'SHELXT  (Sheldrick, 2015)'
_diffrn_ambient_environment N~2~
_diffrn_ambient_temperature 100(2)
_diffrn_detector 'Hybrid Pixel Array Detector'
_diffrn_detector_area_resol_mean 10.0000
_diffrn_detector_type HyPix
_diffrn_measured_fraction_theta_full 0.999
_diffrn_measured_fraction_theta_max 0.893
_diffrn_measurement_details
;
List of Runs (angles in degrees, time in seconds):

  # Type    Start    End  Width  t~exp~   \w     \q     \k     \f   Frames
#--------------------------------------------------------------------------
  1  \w    -23.00   2.35   0.65    1.81    --    9.17 -99.00-150.00   39
  2  \w     31.00  76.50   0.65    1.81    --    9.17-161.00-162.00   70
  3  \w      2.00  81.30   0.65    1.81    --    9.17  37.00-150.00  122
  4  \w     11.00  52.60   0.65    1.81    --    9.17-122.00  21.65   64
  5  \w    -63.00  29.30   0.65    1.81    --    9.17 -77.00  90.00  142
  6  \w      2.00  81.30   0.65    1.81    --    9.17  37.00  90.00  122
  7  \w    -31.00  21.00   0.65    1.81    --   -8.70  80.00 -68.60   80
  8  \w    -16.00  64.60   0.65    1.81    --   -8.70  19.00-180.00  124
  9  \w    -21.00  61.55   0.65    1.81    --   -8.70  57.00 -90.00  127
 10  \w    -29.00  62.00   0.65    1.81    --   -8.70  77.00  60.00  140
 11  \w    -41.00  -4.60   0.65    1.81    --   -8.70 101.00 115.00   56
 12  \w    -42.00 -14.70   0.65    1.81    --   -8.70 103.00 163.99   42
 13  \w    -42.00 -14.70   0.65    1.81    --   -8.70 103.00  77.57   42
 14  \w    -41.00  -4.60   0.65    1.81    --   -8.70 101.00   7.11   56
 15  \w    -42.00 -14.70   0.65    1.81    --   -8.70 103.00 -33.13   42
 16  \w    -42.00 -14.70   0.65    1.81    --   -8.70 103.00-123.85   42
 17  \w    -42.00  -7.55   0.65    1.81    --   -8.70 102.00-146.05   53
 18  \w    -80.00  11.00   0.65    1.81    --   -8.70 -77.00 150.00  140
 19  \w    -23.00  22.50   0.65    1.81    --   -8.70 -99.00  30.00   70
 20  \w    -23.00  22.50   0.65    1.81    --   -8.70 -99.00 -30.00   70
 21  \w    -23.00  22.50   0.65    1.81    --   -8.70 -99.00 -90.00   70
 22  \w    -23.00  22.50   0.65    1.81    --   -8.70 -99.00-120.00   70
;
_diffrn_measurement_device 'four-circle diffractometer'
_diffrn_measurement_device_type 'XtaLAB Synergy, Dualflex, HyPix'
_diffrn_measurement_method '\w scans'
_diffrn_orient_matrix_type 'CrysAlisPro convention (1999,Acta A55,543-557)'
_diffrn_orient_matrix_UB_11 -0.0301435000
_diffrn_orient_matrix_UB_12 0.0339135000
_diffrn_orient_matrix_UB_13 -0.0616962000
_diffrn_orient_matrix_UB_21 0.0879050000
_diffrn_orient_matrix_UB_22 -0.0261377000
_diffrn_orient_matrix_UB_23 -0.0389959000
_diffrn_orient_matrix_UB_31 -0.0298110000
_diffrn_orient_matrix_UB_32 -0.0691023000
_diffrn_orient_matrix_UB_33 0.0107262000
_diffrn_radiation_monochromator mirror
_diffrn_radiation_probe x-ray
_diffrn_radiation_type 'Mo K\a'
_diffrn_radiation_wavelength 0.71073
_diffrn_reflns_av_R_equivalents 0.0492
_diffrn_reflns_av_unetI/netI 0.0314
_diffrn_reflns_Laue_measured_fraction_full 0.999
_diffrn_reflns_Laue_measured_fraction_max 0.893
_diffrn_reflns_limit_h_max 11
_diffrn_reflns_limit_h_min -11
_diffrn_reflns_limit_k_max 14
_diffrn_reflns_limit_k_min -13
_diffrn_reflns_limit_l_max 15
_diffrn_reflns_limit_l_min -16
_diffrn_reflns_number 30267
_diffrn_reflns_point_group_measured_fraction_full 0.999
_diffrn_reflns_point_group_measured_fraction_max 0.893
_diffrn_reflns_theta_full 25.242
_diffrn_reflns_theta_max 32.980
_diffrn_reflns_theta_min 2.334
_diffrn_source 'micro-focus sealed X-ray tube'
_diffrn_source_type 'PhotonJet (Mo) X-ray Source'
_exptl_absorpt_coefficient_mu 6.859
_exptl_absorpt_correction_T_max 1.00000
_exptl_absorpt_correction_T_min 0.56797
_exptl_absorpt_correction_type multi-scan
_exptl_absorpt_process_details
;
CrysAlisPro 1.171.41.107a (Rigaku Oxford Diffraction, 2021)
Empirical absorption correction using spherical harmonics,
implemented in SCALE3 ABSPACK scaling algorithm.
;
_exptl_crystal_colour colourless
_exptl_crystal_colour_primary colourless
_exptl_crystal_density_diffrn 2.290
_exptl_crystal_description block
_exptl_crystal_F_000 452
_exptl_crystal_size_max 0.14
_exptl_crystal_size_mid 0.1
_exptl_crystal_size_min 0.04
_exptl_crystal_size_rad 0.400
_refine_diff_density_max 1.666
_refine_diff_density_min -1.050
_refine_diff_density_rms 0.164
_refine_ls_extinction_method none
_refine_ls_goodness_of_fit_ref 1.050
_refine_ls_hydrogen_treatment constr
_refine_ls_matrix_type full
_refine_ls_number_parameters 241
_refine_ls_number_reflns 4604
_refine_ls_number_restraints 0
_refine_ls_restrained_S_all 1.050
_refine_ls_R_factor_all 0.0230
_refine_ls_R_factor_gt 0.0210
_refine_ls_shift/su_max 0.001
_refine_ls_shift/su_mean 0.000
_refine_ls_structure_factor_coef Fsqd
_refine_ls_weighting_details 'w=1/[\s^2^(Fo^2^)+(0.0261P)^2^+0.0769P] where P=(Fo^2^+2Fc^2^)/3'
_refine_ls_weighting_scheme calc
_refine_ls_wR_factor_gt 0.0471
_refine_ls_wR_factor_ref 0.0477
_reflns_Friedel_coverage 0.000
_reflns_number_gt 4352
_reflns_number_total 4604
_reflns_threshold_expression 'I > 2\s(I)'
_cod_data_source_file d3ce00865g2.cif
_cod_data_source_block rw37
_cod_depositor_comments 'Adding full bibliography for 7247398--7247400.cif.'
_cod_database_code 7247399
_shelx_shelxl_version_number 2018/3
_chemical_oxdiff_formula 'C20 H20 N2 O2 Yb'
_chemical_oxdiff_usercomment 'C20 H20 N2 O2 Yb  colourless bl;ock 0.04 0.1 0.14    Walton'
_shelx_space_group_comment
;
The symmetry employed for this shelxl refinement is uniquely defined
by the following loop, which should always be used as a source of
symmetry information in preference to the above space-group names.
They are only intended as comments.
;
_shelx_estimated_absorpt_t_max 0.771
_shelx_estimated_absorpt_t_min 0.447
_reflns_odcompleteness_completeness 99.95
_reflns_odcompleteness_iscentric 1
_reflns_odcompleteness_theta 28.98
_olex2_refinement_description
;
The phenylene ring of terephthalic acid O1 to O15 was modelled as disordered by a small rotation
around its long axis. The occupancy of the two components was linked to a free variable which 
refined to 50:50.  The hydrogens were located in a difference map on the bound waters and refined 
with restraints. 

1. Fixed Uiso
 At 1.2 times of:
  All C(H) groups
 At 1.5 times of:
  All O(H,H) groups
2. Others
 Sof(C5A)=Sof(H5A)=Sof(C4A)=Sof(H4A)=Sof(C8A)=Sof(H8A)=Sof(C7A)=Sof(H7A)=1-
 FVAR(1)
 Sof(C5)=Sof(H5)=Sof(C4)=Sof(H4)=Sof(C8)=Sof(H8)=Sof(C7)=Sof(H7)=FVAR(1)
3.a Free rotating group:
 O16(H16A,H16B)
3.b Rotating group:
 O17(H17A,H17B), O18(H18A,H18B)
3.c Aromatic/amide H refined with riding coordinates:
 C5(H5), C4(H4), C8(H8), C7(H7), C5A(H5A), C4A(H4A), C8A(H8A), C7A(H7A),
 C15(H15), C14(H14)
;
_olex2_submission_special_instructions 'No special instructions were received'
_oxdiff_exptl_absorpt_empirical_details
;
Empirical correction (ABSPACK) includes:
- Absorption correction using spherical harmonics
- Frame scaling
;
_oxdiff_exptl_absorpt_empirical_full_max 1.528
_oxdiff_exptl_absorpt_empirical_full_min 0.808

loop_
_space_group_symop_operation_xyz
'x, y, z'
'-x, -y, -z'

loop_
_atom_site_label
_atom_site_type_symbol
_atom_site_fract_x
_atom_site_fract_y
_atom_site_fract_z
_atom_site_U_iso_or_equiv
_atom_site_adp_type
_atom_site_occupancy
_atom_site_site_symmetry_order
_atom_site_calc_flag
_atom_site_refinement_flags_posn
_atom_site_refinement_flags_adp
_atom_site_refinement_flags_occupancy
_atom_site_disorder_assembly
_atom_site_disorder_group
Yb1 Yb 0.26642(2) 0.79452(2) 0.50668(2) 0.00825(4) Uani 1 1 d . . . . .
O16 O 0.3004(2) 1.05160(19) 0.43080(19) 0.0155(3) Uani 1 1 d G . . . .
H16A H 0.399000 1.094110 0.398165 0.023 Uiso 1 1 d G U . . .
H16B H 0.210741 1.128120 0.422030 0.023 Uiso 1 1 d G U . . .
O9 O 1.0437(2) 0.88631(19) -0.33406(17) 0.0143(3) Uani 1 1 d . . . . .
O11 O 0.4131(2) 0.79204(18) 0.67765(16) 0.0113(3) Uani 1 1 d . . . . .
O12 O 0.3243(2) 0.58102(18) 0.69678(17) 0.0117(3) Uani 1 1 d . . . . .
O17 O -0.0006(2) 0.66993(19) 0.57350(18) 0.0138(3) Uani 1 1 d . . . . .
H17A H -0.019611 0.664559 0.499427 0.021 Uiso 1 1 d R U . . .
H17B H 0.023487 0.574711 0.622377 0.021 Uiso 1 1 d R U . . .
O1 O 0.5626(2) 0.7894(2) 0.38966(18) 0.0152(3) Uani 1 1 d . . . . .
O2 O 0.8344(2) 0.64116(19) 0.39555(17) 0.0134(3) Uani 1 1 d . . . . .
O10 O 0.8572(3) 1.10535(19) -0.32659(18) 0.0146(3) Uani 1 1 d . . . . .
O18 O 0.3442(2) 0.58975(18) 0.41363(17) 0.0131(3) Uani 1 1 d . . . . .
H18A H 0.313330 0.506871 0.479871 0.020 Uiso 1 1 d R U . . .
H18B H 0.463463 0.569078 0.383813 0.020 Uiso 1 1 d R U . . .
C12 C 0.3940(3) 0.6539(3) 0.7429(2) 0.0106(4) Uani 1 1 d . . . . .
C9 C 0.9359(3) 0.9743(2) -0.2690(2) 0.0088(4) Uani 1 1 d . . . . .
C2 C 0.7259(3) 0.7426(2) 0.3318(2) 0.0097(4) Uani 1 1 d . . . . .
C13 C 0.4517(3) 0.5740(2) 0.8747(2) 0.0103(4) Uani 1 1 d . . . . .
C6 C 0.8897(3) 0.9199(2) -0.1126(2) 0.0096(4) Uani 1 1 d . . . . .
C3 C 0.7911(3) 0.8093(2) 0.1767(2) 0.0101(4) Uani 1 1 d . . . . .
C5 C 0.9659(9) 0.7691(8) -0.0473(6) 0.0124(12) Uani 0.503(12) 1 d . . P A 1
H5 H 1.046692 0.705888 -0.101240 0.015 Uiso 0.503(12) 1 calc R U P A 1
C4 C 0.9206(9) 0.7149(8) 0.0969(6) 0.0120(12) Uani 0.503(12) 1 d . . P A 1
H4 H 0.975020 0.615665 0.142666 0.014 Uiso 0.503(12) 1 calc R U P A 1
C8 C 0.7300(10) 0.9574(6) 0.1083(5) 0.0120(12) Uani 0.503(12) 1 d . . P A 1
H8 H 0.650957 1.022832 0.160722 0.014 Uiso 0.503(12) 1 calc R U P A 1
C7 C 0.7813(9) 1.0149(7) -0.0372(5) 0.0115(12) Uani 0.503(12) 1 d . . P A 1
H7 H 0.740863 1.118960 -0.082754 0.014 Uiso 0.503(12) 1 calc R U P A 1
C5A C 1.0079(9) 0.8147(9) -0.0402(6) 0.0157(13) Uani 0.497(12) 1 d . . P A 2
H5A H 1.126733 0.777793 -0.089639 0.019 Uiso 0.497(12) 1 calc R U P A 2
C4A C 0.9568(9) 0.7606(9) 0.1049(6) 0.0133(13) Uani 0.497(12) 1 d . . P A 2
H4A H 1.041370 0.688272 0.152847 0.016 Uiso 0.497(12) 1 calc R U P A 2
C8A C 0.6611(9) 0.9209(7) 0.1063(5) 0.0127(14) Uani 0.497(12) 1 d . . P A 2
H8A H 0.542278 0.955242 0.157644 0.015 Uiso 0.497(12) 1 calc R U P A 2
C7A C 0.7130(10) 0.9769(6) -0.0373(5) 0.0118(14) Uani 0.497(12) 1 d . . P A 2
H7A H 0.631216 1.052997 -0.085571 0.014 Uiso 0.497(12) 1 calc R U P A 2
C15 C 0.4627(4) 0.3529(3) 1.0767(3) 0.0210(5) Uani 1 1 d . . . . .
H15 H 0.437163 0.252149 1.128858 0.025 Uiso 1 1 calc R U . . .
C14 C 0.4141(5) 0.4267(3) 0.9521(3) 0.0253(6) Uani 1 1 d . . . . .
H14 H 0.354941 0.376282 0.919460 0.030 Uiso 1 1 calc R U . . .

loop_
_atom_site_aniso_label
_atom_site_aniso_U_11
_atom_site_aniso_U_22
_atom_site_aniso_U_33
_atom_site_aniso_U_23
_atom_site_aniso_U_13
_atom_site_aniso_U_12
Yb1 0.00865(5) 0.00918(5) 0.00521(5) -0.00142(3) -0.00239(3) 0.00105(3)
O16 0.0106(7) 0.0112(7) 0.0215(9) -0.0014(7) -0.0043(7) -0.0016(6)
O9 0.0146(8) 0.0162(8) 0.0098(8) -0.0056(6) 0.0000(6) -0.0003(6)
O11 0.0144(7) 0.0102(7) 0.0086(7) -0.0002(6) -0.0047(6) -0.0023(6)
O12 0.0156(8) 0.0114(7) 0.0096(7) -0.0018(6) -0.0077(6) -0.0011(6)
O17 0.0138(8) 0.0170(8) 0.0115(8) -0.0039(6) -0.0042(6) -0.0030(6)
O1 0.0124(8) 0.0201(8) 0.0111(8) -0.0056(7) -0.0013(6) -0.0005(6)
O2 0.0125(7) 0.0164(8) 0.0098(7) -0.0010(6) -0.0043(6) -0.0020(6)
O10 0.0219(9) 0.0107(7) 0.0101(8) -0.0006(6) -0.0081(7) 0.0006(6)
O18 0.0131(8) 0.0112(7) 0.0128(8) -0.0040(6) -0.0013(6) -0.0006(6)
C12 0.0098(9) 0.0124(10) 0.0088(10) -0.0044(8) -0.0024(8) 0.0011(8)
C9 0.0091(9) 0.0110(9) 0.0078(9) -0.0016(7) -0.0035(8) -0.0041(8)
C2 0.0124(10) 0.0101(9) 0.0076(9) -0.0008(7) -0.0034(8) -0.0051(8)
C13 0.0128(10) 0.0107(9) 0.0076(9) -0.0021(8) -0.0045(8) -0.0008(8)
C6 0.0112(10) 0.0103(9) 0.0070(9) -0.0010(8) -0.0035(8) -0.0022(8)
C3 0.0113(10) 0.0112(9) 0.0077(9) -0.0011(8) -0.0031(8) -0.0033(8)
C5 0.012(2) 0.013(3) 0.011(2) -0.0045(19) -0.0028(18) 0.002(2)
C4 0.013(2) 0.008(2) 0.015(2) -0.0016(19) -0.0045(19) -0.0023(19)
C8 0.012(3) 0.016(2) 0.010(2) -0.0090(17) -0.0032(18) 0.001(2)
C7 0.014(2) 0.011(2) 0.009(2) 0.0015(16) -0.0062(18) -0.004(2)
C5A 0.012(3) 0.019(3) 0.012(2) -0.004(2) -0.0023(19) 0.004(2)
C4A 0.011(2) 0.015(3) 0.008(2) 0.000(2) -0.0044(18) 0.003(2)
C8A 0.008(2) 0.014(2) 0.012(2) -0.0040(18) -0.0040(18) 0.007(2)
C7A 0.016(3) 0.008(2) 0.008(2) -0.0005(16) -0.0048(18) 0.003(2)
C15 0.0370(15) 0.0146(11) 0.0174(12) 0.0040(9) -0.0187(11) -0.0123(11)
C14 0.0475(18) 0.0152(11) 0.0241(14) 0.0044(10) -0.0273(13) -0.0145(12)

loop_
_atom_type_symbol
_atom_type_description
_atom_type_scat_dispersion_real
_atom_type_scat_dispersion_imag
_atom_type_scat_source
C C 0.0033 0.0016 'International Tables Vol C Tables 4.2.6.8 and 6.1.1.4'
H H 0.0000 0.0000 'International Tables Vol C Tables 4.2.6.8 and 6.1.1.4'
O O 0.0106 0.0060 'International Tables Vol C Tables 4.2.6.8 and 6.1.1.4'
Yb Yb -0.3850 5.5486 'International Tables Vol C Tables 4.2.6.8 and 6.1.1.4'

loop_
_geom_angle_atom_site_label_1
_geom_angle_atom_site_label_2
_geom_angle_atom_site_label_3
_geom_angle
_geom_angle_site_symmetry_1
_geom_angle_site_symmetry_3
_geom_angle_publ_flag
O16 Yb1 O11 80.37(6) . . ?
O16 Yb1 O12 134.71(6) . . ?
O16 Yb1 O17 132.20(6) . . ?
O16 Yb1 O18 138.05(6) . . ?
O16 Yb1 C12 107.37(7) . . ?
O9 Yb1 O16 77.83(6) 1_456 . ?
O9 Yb1 O11 73.81(6) 1_456 . ?
O9 Yb1 O12 85.57(6) 1_456 . ?
O9 Yb1 O17 70.84(6) 1_456 . ?
O9 Yb1 O18 139.93(6) 1_456 . ?
O9 Yb1 C12 77.72(6) 1_456 . ?
O11 Yb1 C12 27.12(6) . . ?
O12 Yb1 O11 54.48(5) . . ?
O12 Yb1 O17 78.20(6) . . ?
O12 Yb1 C12 27.37(6) . . ?
O17 Yb1 O11 122.03(5) . . ?
O17 Yb1 C12 100.25(6) . . ?
O1 Yb1 O16 77.23(6) . . ?
O1 Yb1 O9 144.18(6) . 1_456 ?
O1 Yb1 O11 77.00(6) . . ?
O1 Yb1 O12 94.09(6) . . ?
O1 Yb1 O17 144.13(6) . . ?
O1 Yb1 O18 73.87(6) . . ?
O1 Yb1 C12 85.68(6) . . ?
O10 Yb1 O16 76.72(6) 2_675 . ?
O10 Yb1 O9 100.16(6) 2_675 1_456 ?
O10 Yb1 O11 157.07(6) 2_675 . ?
O10 Yb1 O12 148.25(6) 2_675 . ?
O10 Yb1 O17 74.44(6) 2_675 . ?
O10 Yb1 O1 98.66(6) 2_675 . ?
O10 Yb1 O18 78.30(6) 2_675 . ?
O10 Yb1 C12 174.68(6) 2_675 . ?
O18 Yb1 O11 120.79(6) . . ?
O18 Yb1 O12 77.54(6) . . ?
O18 Yb1 O17 70.26(6) . . ?
O18 Yb1 C12 100.11(6) . . ?
C9 O9 Yb1 162.74(15) . 1_654 ?
C12 O11 Yb1 90.96(13) . . ?
C12 O12 Yb1 94.35(13) . . ?
C2 O1 Yb1 161.70(16) . . ?
C9 O10 Yb1 135.32(15) . 2_675 ?
O11 C12 Yb1 61.92(12) . . ?
O11 C12 O12 120.1(2) . . ?
O11 C12 C13 120.6(2) . . ?
O12 C12 Yb1 58.27(11) . . ?
O12 C12 C13 119.23(19) . . ?
C13 C12 Yb1 176.39(16) . . ?
O9 C9 O10 123.8(2) . . ?
O9 C9 C6 118.6(2) . . ?
O10 C9 C6 117.6(2) . . ?
O1 C2 O2 124.0(2) . . ?
O1 C2 C3 117.3(2) . . ?
O2 C2 C3 118.8(2) . . ?
C15 C13 C12 120.6(2) 2_667 . ?
C15 C13 C14 119.5(2) 2_667 . ?
C14 C13 C12 119.9(2) . . ?
C5 C6 C9 117.9(3) . . ?
C7 C6 C9 120.8(3) . . ?
C7 C6 C5 121.4(3) . . ?
C5A C6 C9 122.7(3) . . ?
C5A C6 C7A 119.0(3) . . ?
C7A C6 C9 118.3(3) . . ?
C4 C3 C2 119.3(3) . . ?
C8 C3 C2 122.1(3) . . ?
C8 C3 C4 118.7(3) . . ?
C4A C3 C2 121.9(3) . . ?
C4A C3 C8A 120.7(3) . . ?
C8A C3 C2 117.3(3) . . ?
C4 C5 C6 118.8(5) . . ?
C5 C4 C3 119.8(5) . . ?
C3 C8 C7 121.5(4) . . ?
C6 C7 C8 119.3(4) . . ?
C6 C5A C4A 121.2(5) . . ?
C3 C4A C5A 120.7(5) . . ?
C7A C8A C3 118.7(4) . . ?
C8A C7A C6 119.7(4) . . ?
C13 C15 C14 120.1(2) 2_667 . ?
C15 C14 C13 120.3(2) . . ?

loop_
_geom_bond_atom_site_label_1
_geom_bond_atom_site_label_2
_geom_bond_distance
_geom_bond_site_symmetry_2
_geom_bond_publ_flag
Yb1 O16 2.3302(16) . ?
Yb1 O9 2.2376(16) 1_456 ?
Yb1 O11 2.4449(16) . ?
Yb1 O12 2.3635(16) . ?
Yb1 O17 2.4335(17) . ?
Yb1 O1 2.2319(17) . ?
Yb1 O10 2.2275(17) 2_675 ?
Yb1 O18 2.3473(16) . ?
Yb1 C12 2.771(2) . ?
O9 C9 1.247(3) . ?
O11 C12 1.263(3) . ?
O12 C12 1.278(3) . ?
O1 C2 1.260(3) . ?
O2 C2 1.261(3) . ?
O10 C9 1.265(3) . ?
C12 C13 1.493(3) . ?
C9 C6 1.505(3) . ?
C2 C3 1.503(3) . ?
C13 C15 1.387(3) 2_667 ?
C13 C14 1.392(3) . ?
C6 C5 1.413(6) . ?
C6 C7 1.361(6) . ?
C6 C5A 1.371(6) . ?
C6 C7A 1.427(6) . ?
C3 C4 1.436(6) . ?
C3 C8 1.369(5) . ?
C3 C4A 1.328(6) . ?
C3 C8A 1.444(5) . ?
C5 C4 1.388(8) . ?
C8 C7 1.402(7) . ?
C5A C4A 1.397(8) . ?
C8A C7A 1.383(7) . ?
C15 C14 1.389(3) . ?

loop_
_geom_hbond_atom_site_label_D
_geom_hbond_atom_site_label_H
_geom_hbond_atom_site_label_A
_geom_hbond_distance_DH
_geom_hbond_distance_HA
_geom_hbond_distance_DA
_geom_hbond_angle_DHA
_geom_hbond_site_symmetry_A
_geom_hbond_publ_flag
O16 H16A O11 0.87 1.84 2.701(2) 172.4 2_676 yes
O16 H16B O17 0.87 2.18 3.037(2) 169.8 2_576 yes
O17 H17A O2 0.87 1.93 2.741(2) 154.4 1_455 yes
O17 H17B O2 0.87 2.10 2.843(2) 142.4 2_666 yes
O18 H18A O2 0.87 1.88 2.714(2) 159.0 2_666 yes
O18 H18B O12 0.87 2.06 2.810(2) 144.1 2_666 yes
